data_2232957
loop_
_publ_author_name
'Lu, Ding-qiang'
'Chai, Hong'
'Ling, Xiu-quan'
'Chen, Jia'
'Wang, Jia-li'

_publ_section_title
;
 2,6-Dibromo-4-(2-hydroxyethyl)phenol
;
_journal_coeditor_code SU2342
_journal_issue 12
_journal_name_full 'Acta Crystallographica Section E'
_journal_page_first o3263
_journal_page_last o3264
_journal_paper_doi 10.1107/S1600536811046538
_journal_volume 67
_journal_year 2011
_chemical_formula_iupac 'C8 H8 Br2 O2'
_chemical_formula_moiety 'C8 H8 Br2 O2'
_chemical_formula_sum 'C8 H8 Br2 O2'
_chemical_formula_weight 295.94
_chemical_name_systematic
;
2,6-Dibromo-4-(2-hydroxyethyl)phenol
;
_space_group_IT_number 2
_symmetry_cell_setting triclinic
_symmetry_space_group_name_Hall '-P 1'
_symmetry_space_group_name_H-M 'P -1'
_atom_sites_solution_hydrogens geom
_atom_sites_solution_primary direct
_atom_sites_solution_secondary difmap
_audit_creation_method SHELXL-97
_cell_angle_alpha 86.08(3)
_cell_angle_beta 75.79(3)
_cell_angle_gamma 87.39(3)
_cell_formula_units_Z 4
_cell_length_a 8.5740(17)
_cell_length_b 9.845(2)
_cell_length_c 11.392(2)
_cell_measurement_reflns_used 25
_cell_measurement_temperature 293(2)
_cell_measurement_theta_max 13
_cell_measurement_theta_min 10
_cell_volume 929.6(3)
_computing_cell_refinement 'CAD-4 EXPRESS (Enraf--Nonius, 1994)'
_computing_data_collection 'CAD-4 EXPRESS (Enraf--Nonius, 1994)'
_computing_data_reduction 'XCAD4 (Harms & Wocadlo, 1995)'
_computing_molecular_graphics 'SHELXTL (Sheldrick, 2008) and Mercury (Macrae <i>et al.</i>, 2008)'
_computing_publication_material 'PLATON (Spek, 2009) and publCIF (Westrip, 2010)'
_computing_structure_refinement 'SHELXL97 (Sheldrick, 2008)'
_computing_structure_solution 'SHELXS97 (Sheldrick, 2008)'
_diffrn_ambient_temperature 293(2)
_diffrn_measured_fraction_theta_full 0.999
_diffrn_measured_fraction_theta_max 0.999
_diffrn_measurement_device_type 'Enraf--Nonius CAD-4'
_diffrn_measurement_method \w/2\q
_diffrn_radiation_monochromator graphite
_diffrn_radiation_source 'fine-focus sealed tube'
_diffrn_radiation_type MoK\a
_diffrn_radiation_wavelength 0.71073
_diffrn_reflns_av_R_equivalents 0.0866
_diffrn_reflns_av_sigmaI/netI 0.0985
_diffrn_reflns_limit_h_max 10
_diffrn_reflns_limit_h_min 0
_diffrn_reflns_limit_k_max 11
_diffrn_reflns_limit_k_min -11
_diffrn_reflns_limit_l_max 13
_diffrn_reflns_limit_l_min -13
_diffrn_reflns_number 3664
_diffrn_reflns_theta_full 25.37
_diffrn_reflns_theta_max 25.37
_diffrn_reflns_theta_min 1.85
_diffrn_standards_decay_% 1
_diffrn_standards_interval_count 200
_diffrn_standards_interval_time 2
_diffrn_standards_number 3
_exptl_absorpt_coefficient_mu 8.676
_exptl_absorpt_correction_T_max 0.4775
_exptl_absorpt_correction_T_min 0.2758
_exptl_absorpt_correction_type psi-scan
_exptl_absorpt_process_details '(North <i>et al.</i>, 1968)'
_exptl_crystal_colour colourless
_exptl_crystal_density_diffrn 2.115
_exptl_crystal_density_method 'not measured'
_exptl_crystal_description block
_exptl_crystal_F_000 568
_exptl_crystal_size_max 0.20
_exptl_crystal_size_mid 0.10
_exptl_crystal_size_min 0.10
_refine_diff_density_max 0.630
_refine_diff_density_min -0.720
_refine_ls_extinction_method none
_refine_ls_goodness_of_fit_ref 1.001
_refine_ls_hydrogen_treatment constr
_refine_ls_matrix_type full
_refine_ls_number_parameters 217
_refine_ls_number_reflns 3416
_refine_ls_number_restraints 1
_refine_ls_restrained_S_all 1.001
_refine_ls_R_factor_all 0.1263
_refine_ls_R_factor_gt 0.0665
_refine_ls_shift/su_max 0.000
_refine_ls_shift/su_mean 0.000
_refine_ls_structure_factor_coef Fsqd
_refine_ls_weighting_details 'calc w=1/[\s^2^(Fo^2^)+(0.0720P)^2^] where P=(Fo^2^+2Fc^2^)/3'
_refine_ls_weighting_scheme calc
_refine_ls_wR_factor_gt 0.1352
_refine_ls_wR_factor_ref 0.1610
_reflns_number_gt 1874
_reflns_number_total 3416
_reflns_threshold_expression I>2sigma(I)
_cod_data_source_file su2342.cif
_cod_data_source_block I
_cod_database_code 2232957
_cod_database_fobs_code 2232957

loop_
_symmetry_equiv_pos_site_id
_symmetry_equiv_pos_as_xyz
1 x,y,z
2 -x,-y,-z

loop_
_atom_site_aniso_label
_atom_site_aniso_U_11
_atom_site_aniso_U_22
_atom_site_aniso_U_33
_atom_site_aniso_U_12
_atom_site_aniso_U_13
_atom_site_aniso_U_23
Br1 0.0559(7) 0.0740(9) 0.0707(8) 0.0040(6) -0.0190(6) -0.0112(6)
Br2 0.0754(9) 0.0556(8) 0.0731(9) 0.0157(6) -0.0043(6) -0.0185(6)
O1 0.079(6) 0.067(6) 0.062(5) -0.009(4) -0.010(4) -0.010(4)
O2 0.074(5) 0.066(5) 0.056(5) -0.011(4) -0.010(4) -0.015(4)
C1 0.043(6) 0.055(7) 0.041(6) -0.001(5) 0.013(5) -0.012(5)
C2 0.045(6) 0.034(5) 0.050(6) -0.003(4) -0.009(5) -0.016(4)
C3 0.062(7) 0.038(6) 0.047(6) -0.007(5) -0.007(5) -0.016(5)
C4 0.049(6) 0.045(6) 0.046(6) 0.006(5) 0.003(5) 0.011(5)
C5 0.042(6) 0.051(7) 0.052(7) 0.008(5) -0.003(5) -0.010(5)
C6 0.049(6) 0.054(7) 0.057(7) -0.003(5) -0.010(5) -0.018(5)
C7 0.052(6) 0.065(8) 0.049(7) -0.004(6) -0.003(5) -0.023(5)
C8 0.062(7) 0.032(5) 0.051(6) -0.002(5) -0.009(5) -0.012(4)
Br3 0.0710(8) 0.0624(8) 0.0702(9) 0.0004(6) 0.0217(6) -0.0141(6)
Br4 0.0524(7) 0.0416(6) 0.0638(7) -0.0090(5) 0.0075(5) -0.0094(5)
O3 0.055(4) 0.037(4) 0.046(4) 0.004(3) 0.008(3) -0.016(3)
O4 0.056(5) 0.044(4) 0.065(5) 0.000(4) -0.004(4) -0.017(4)
C9 0.040(6) 0.035(6) 0.056(7) 0.000(5) 0.000(5) 0.011(5)
C10 0.038(5) 0.048(6) 0.046(6) -0.007(5) 0.001(4) -0.012(5)
C11 0.043(5) 0.024(5) 0.051(6) 0.002(4) -0.013(4) -0.017(4)
C12 0.033(5) 0.024(5) 0.051(6) -0.001(4) -0.007(4) -0.010(4)
C13 0.030(5) 0.045(6) 0.063(7) 0.010(5) 0.002(5) -0.012(5)
C14 0.039(5) 0.045(5) 0.061(7) 0.003(5) -0.016(5) -0.015(5)
C15 0.043(6) 0.052(6) 0.062(7) 0.005(5) -0.012(5) -0.015(5)
C16 0.061(7) 0.038(6) 0.071(8) 0.007(5) -0.002(6) -0.016(5)

loop_
_atom_site_type_symbol
_atom_site_label
_atom_site_fract_x
_atom_site_fract_y
_atom_site_fract_z
_atom_site_U_iso_or_equiv
_atom_site_thermal_displace_type
_atom_site_calc_flag
_atom_site_refinement_flags
_atom_site_occupancy
Br Br1 0.68665(14) 0.22580(14) 1.16796(12) 0.0661(5) Uani d . 1.000
Br Br2 0.15646(15) 0.59523(13) 1.18207(12) 0.0703(5) Uani d . 1.000
O O1 0.4403(9) 0.4472(8) 1.2658(7) 0.070(3) Uani d . 1.000
O O2 0.4818(9) 0.3052(8) 0.6910(7) 0.066(3) Uani d . 1.000
C C1 0.4707(12) 0.2251(11) 1.0171(9) 0.050(4) Uani d . 1.000
C C2 0.5035(11) 0.2892(9) 1.1125(9) 0.043(3) Uani d . 1.000
C C3 0.4101(13) 0.3990(10) 1.1676(9) 0.049(4) Uani d . 1.000
C C4 0.2875(12) 0.4483(10) 1.1133(9) 0.050(3) Uani d . 1.000
C C5 0.2490(12) 0.3861(10) 1.0200(9) 0.050(4) Uani d . 1.000
C C6 0.3404(13) 0.2735(11) 0.9689(10) 0.053(4) Uani d . 1.000
C C7 0.2967(12) 0.1977(12) 0.8703(9) 0.056(4) Uani d . 1.000
C C8 0.4333(12) 0.1821(9) 0.7602(9) 0.049(3) Uani d . 1.000
Br Br3 1.12544(15) -0.02904(13) 0.15184(12) 0.0742(5) Uani d . 1.000
Br Br4 0.64211(13) -0.12778(11) 0.58132(10) 0.0558(4) Uani d . 1.000
O O3 0.8985(8) -0.1939(6) 0.3477(6) 0.049(2) Uani d . 1.000
O O4 0.7207(8) 0.5766(7) 0.4611(6) 0.056(3) Uani d . 1.000
C C9 0.9903(11) 0.1713(10) 0.3173(9) 0.046(4) Uani d . 1.000
C C10 0.9906(11) 0.0338(10) 0.2919(9) 0.045(3) Uani d . 1.000
C C11 0.8926(11) -0.0623(9) 0.3728(9) 0.039(3) Uani d . 1.000
C C12 0.7878(10) -0.0124(9) 0.4787(9) 0.036(3) Uani d . 1.000
C C13 0.7884(11) 0.1234(10) 0.5006(10) 0.048(3) Uani d . 1.000
C C14 0.8884(11) 0.2154(10) 0.4232(10) 0.047(3) Uani d U 1.000
C C15 0.8832(12) 0.3638(11) 0.4564(10) 0.052(4) Uani d U 1.000
C C16 0.7456(13) 0.4450(10) 0.4198(11) 0.059(4) Uani d . 1.000
H H1 0.53400 0.15080 0.98510 0.0600 Uiso c R 1.000
H H1O 0.46340 0.52760 1.25190 0.1050 Uiso c R 1.000
H H2O 0.41630 0.32850 0.65120 0.0990 Uiso c R 1.000
H H5 0.16160 0.41900 0.99050 0.0600 Uiso c R 1.000
H H7A 0.26060 0.10790 0.90340 0.0670 Uiso c R 1.000
H H7B 0.20760 0.24600 0.84580 0.0670 Uiso c R 1.000
H H8A 0.52520 0.14080 0.78600 0.0580 Uiso c R 1.000
H H8B 0.40200 0.11990 0.70820 0.0580 Uiso c R 1.000
H H3O 0.96250 -0.21940 0.28290 0.0590 Uiso d R 1.000
H H4O 0.80520 0.62110 0.43080 0.0840 Uiso d R 1.000
H H9 1.05730 0.23190 0.26410 0.0560 Uiso c R 1.000
H H13 0.71880 0.15470 0.57020 0.0580 Uiso c R 1.000
H H15A 0.87040 0.36660 0.54320 0.0620 Uiso c R 1.000
H H15B 0.98440 0.40530 0.41600 0.0620 Uiso c R 1.000
H H16A 0.64730 0.39530 0.45080 0.0710 Uiso c R 1.000
H H16C 0.76670 0.45120 0.33200 0.0710 Uiso c R 1.000

loop_
_atom_type_symbol
_atom_type_description
_atom_type_scat_dispersion_real
_atom_type_scat_dispersion_imag
_atom_type_scat_source
C C 0.0033 0.0016 'International Tables Vol C Tables 4.2.6.8 and 6.1.1.4'
H H 0.0000 0.0000 'International Tables Vol C Tables 4.2.6.8 and 6.1.1.4'
O O 0.0106 0.0060 'International Tables Vol C Tables 4.2.6.8 and 6.1.1.4'
Br Br -0.2901 2.4595 'International Tables Vol C Tables 4.2.6.8 and 6.1.1.4'

loop_
_geom_angle_atom_site_label_1
_geom_angle_atom_site_label_2
_geom_angle_atom_site_label_3
_geom_angle
_geom_angle_publ_flag
C3 O1 H1O 109.00 no
C8 O2 H2O 109.00 no
C11 O3 H3O 119.00 no
C16 O4 H4O 108.00 no
C2 C1 C6 119.4(10) no
C1 C2 C3 123.3(9) no
Br1 C2 C1 117.5(7) no
Br1 C2 C3 119.2(7) no
O1 C3 C2 119.7(10) no
C2 C3 C4 115.5(9) no
O1 C3 C4 124.8(9) no
Br2 C4 C3 118.1(7) no
Br2 C4 C5 118.8(8) no
C3 C4 C5 122.9(9) no
C4 C5 C6 120.6(10) no
C1 C6 C5 118.1(10) no
C5 C6 C7 122.1(10) no
C1 C6 C7 119.6(10) no
C6 C7 C8 113.7(9) no
O2 C8 C7 115.0(8) no
C2 C1 H1 120.00 no
C6 C1 H1 120.00 no
C6 C5 H5 120.00 no
C4 C5 H5 120.00 no
C6 C7 H7A 109.00 no
C8 C7 H7B 109.00 no
C6 C7 H7B 109.00 no
C8 C7 H7A 109.00 no
H7A C7 H7B 108.00 no
O2 C8 H8B 109.00 no
C7 C8 H8A 109.00 no
H8A C8 H8B 108.00 no
C7 C8 H8B 109.00 no
O2 C8 H8A 109.00 no
C10 C9 C14 118.9(9) no
C9 C10 C11 122.0(9) no
Br3 C10 C11 117.8(7) no
Br3 C10 C9 120.2(7) no
O3 C11 C12 122.1(8) no
O3 C11 C10 120.7(9) no
C10 C11 C12 117.2(8) no
Br4 C12 C13 120.5(8) no
Br4 C12 C11 119.9(7) no
C11 C12 C13 119.6(9) no
C12 C13 C14 122.8(10) no
C9 C14 C15 121.4(9) no
C9 C14 C13 119.5(9) no
C13 C14 C15 119.1(9) no
C14 C15 C16 111.6(9) no
O4 C16 C15 114.7(9) no
C10 C9 H9 121.00 no
C14 C9 H9 121.00 no
C12 C13 H13 119.00 no
C14 C13 H13 119.00 no
C14 C15 H15A 109.00 no
C14 C15 H15B 109.00 no
C16 C15 H15A 109.00 no
C16 C15 H15B 109.00 no
H15A C15 H15B 108.00 no
O4 C16 H16A 109.00 no
O4 C16 H16C 109.00 no
C15 C16 H16A 109.00 no
C15 C16 H16C 109.00 no
H16A C16 H16C 108.00 no

loop_
_geom_bond_atom_site_label_1
_geom_bond_atom_site_label_2
_geom_bond_distance
_geom_bond_publ_flag
Br1 C2 1.897(10) no
Br2 C4 1.882(10) no
Br3 C10 1.852(10) no
Br4 C12 1.857(9) no
O1 C3 1.330(13) no
O2 C8 1.420(12) no
O1 H1O 0.8200 no
O2 H2O 0.8200 no
O3 C11 1.342(11) no
O4 C16 1.398(12) no
O3 H3O 0.8500 no
O4 H4O 0.8500 no
C1 C2 1.385(14) no
C1 C6 1.412(15) no
C2 C3 1.404(14) no
C3 C4 1.398(15) no
C4 C5 1.376(14) no
C5 C6 1.403(15) no
C6 C7 1.518(15) no
C7 C8 1.502(14) no
C1 H1 0.9300 no
C5 H5 0.9300 no
C7 H7B 0.9700 no
C7 H7A 0.9700 no
C8 H8B 0.9700 no
C8 H8A 0.9700 no
C9 C10 1.403(14) no
C9 C14 1.388(15) no
C10 C11 1.423(14) no
C11 C12 1.419(14) no
C12 C13 1.377(13) no
C13 C14 1.387(15) no
C14 C15 1.530(15) no
C15 C16 1.522(16) no
C9 H9 0.9300 no
C13 H13 0.9300 no
C15 H15A 0.9700 no
C15 H15B 0.9700 no
C16 H16A 0.9700 no
C16 H16C 0.9700 no

loop_
_geom_hbond_atom_site_label_D
_geom_hbond_atom_site_label_H
_geom_hbond_atom_site_label_A
_geom_hbond_site_symmetry_A
_geom_hbond_distance_DH
_geom_hbond_distance_HA
_geom_hbond_distance_DA
_geom_hbond_angle_DHA
_geom_hbond_publ_flag
O1 H1O O2 2_667 0.82 1.93 2.665(11) 149 yes
O4 H4O O3 1_565 0.85 2.09 2.837(9) 146 yes
O2 H2O O4 2_666 0.82 2.09 2.896(10) 168 yes
O3 H3O Br2 1_644 0.85 2.55 3.291(7) 147 yes

loop_
_geom_torsion_atom_site_label_1
_geom_torsion_atom_site_label_2
_geom_torsion_atom_site_label_3
_geom_torsion_atom_site_label_4
_geom_torsion
_geom_torsion_publ_flag
C6 C1 C2 Br1 -176.8(8) no
C6 C1 C2 C3 2.0(16) no
C2 C1 C6 C5 0.2(15) no
C2 C1 C6 C7 -175.8(9) no
Br1 C2 C3 O1 -7.3(13) no
Br1 C2 C3 C4 173.7(7) no
C1 C2 C3 O1 173.9(10) no
C1 C2 C3 C4 -5.1(15) no
O1 C3 C4 Br2 0.9(14) no
O1 C3 C4 C5 -172.6(10) no
C2 C3 C4 Br2 179.8(7) no
C2 C3 C4 C5 6.3(15) no
Br2 C4 C5 C6 -177.9(8) no
C3 C4 C5 C6 -4.5(16) no
C4 C5 C6 C1 0.9(16) no
C4 C5 C6 C7 176.8(10) no
C1 C6 C7 C8 -56.6(13) no
C5 C6 C7 C8 127.6(11) no
C6 C7 C8 O2 -68.0(12) no
C14 C9 C10 Br3 -179.8(8) no
C14 C9 C10 C11 -1.6(15) no
C10 C9 C14 C13 -0.7(15) no
C10 C9 C14 C15 179.6(9) no
Br3 C10 C11 O3 0.0(13) no
Br3 C10 C11 C12 -178.9(7) no
C9 C10 C11 O3 -178.2(9) no
C9 C10 C11 C12 2.9(14) no
O3 C11 C12 Br4 -4.8(13) no
O3 C11 C12 C13 179.2(9) no
C10 C11 C12 Br4 174.2(7) no
C10 C11 C12 C13 -1.9(14) no
Br4 C12 C13 C14 -176.3(8) no
C11 C12 C13 C14 -0.2(15) no
C12 C13 C14 C9 1.6(16) no
C12 C13 C14 C15 -178.7(9) no
C9 C14 C15 C16 97.1(12) no
C13 C14 C15 C16 -82.6(12) no
C14 C15 C16 O4 172.2(9) no

loop_
_cod_related_entry_id
_cod_related_entry_database
_cod_related_entry_code
1 ChemSpider 30657280
